data_7039890
loop_
_publ_author_name
'Schmid, Bernhard'
'Frie\&s, Sibylle'
'Herrera, Alberto'
'Linden, Anthony'
'Heinemann, Frank W.'
'Locke, Harald'
'Harder, Sjoerd'
'Dorta, Romano'

_publ_section_title
;
 Chiral amino-phosphine and amido-phosphine complexes of Ir and Mg.
 Catalytic applications in olefin hydroamination.
;
_journal_issue 30
_journal_name_full 'Dalton transactions (Cambridge, England : 2003)'
_journal_page_first 12028
_journal_page_last 12040
_journal_paper_doi 10.1039/c6dt01146b
_journal_volume 45
_journal_year 2016
_chemical_absolute_configuration ad
_chemical_formula_moiety 'C80 H68 Cl2 Ir2 N4 P4, 2(C7 H8)'
_chemical_formula_sum 'C94 H84 Cl2 Ir2 N4 P4'
_chemical_formula_weight 1848.93
_space_group_crystal_system tetragonal
_space_group_IT_number 106
_space_group_name_Hall 'P 4c -2ab'
_space_group_name_H-M_alt 'P 42 b c'
_symmetry_space_group_name_Hall 'P 4c -2ab'
_symmetry_space_group_name_H-M 'P 42 b c'
_atom_sites_solution_hydrogens mixed
_audit_creation_method SHELXL-2014/7
_audit_update_record
;
2016-03-10 deposited with the CCDC.
2016-07-01 downloaded from the CCDC.
;
_cell_angle_alpha 90
_cell_angle_beta 90
_cell_angle_gamma 90
_cell_formula_units_Z 4
_cell_length_a 22.72621(15)
_cell_length_b 22.72621(15)
_cell_length_c 17.6278(2)
_cell_measurement_reflns_used 22939
_cell_measurement_temperature 160(2)
_cell_measurement_theta_max 28.2060
_cell_measurement_theta_min 2.3010
_cell_volume 9104.42(13)
_computing_cell_refinement 'CrysAlisPro, Version 1.171.37.31d (Agilent Technologies, 2014)'
_computing_data_collection 'CrysAlisPro, Version 1.171.37.31d (Agilent Technologies, 2014)'
_computing_data_reduction 'CrysAlisPro, Version 1.171.37.31d (Agilent Technologies, 2014)'
_computing_molecular_graphics 'ORTEPII (Johnson, 1976)'
_computing_publication_material 'SHELXL-2014 and PLATON (Spek, 2015)'
_computing_structure_refinement 'SHELXL-2014 (Sheldrick, 2015)'
_computing_structure_solution 'SHELXS-2014 (Sheldrick, 2015)'
_diffrn_ambient_temperature 160(2)
_diffrn_detector 'Atlas CCD camera on \k goniostat'
_diffrn_detector_area_resol_mean 10.3801
_diffrn_measured_fraction_theta_full 0.996
_diffrn_measured_fraction_theta_max 0.945
_diffrn_measurement_device_type 'Oxford Diffraction SuperNova, dual radiation diffractometer'
_diffrn_measurement_method '\w scans'
_diffrn_radiation_monochromator mirror
_diffrn_radiation_source 'SuperNova (Mo) X-ray Source'
_diffrn_radiation_type 'Mo K\a'
_diffrn_radiation_wavelength 0.71073
_diffrn_reflns_av_R_equivalents 0.0371
_diffrn_reflns_av_unetI/netI 0.0331
_diffrn_reflns_Laue_measured_fraction_full 0.996
_diffrn_reflns_Laue_measured_fraction_max 0.945
_diffrn_reflns_limit_h_max 29
_diffrn_reflns_limit_h_min -29
_diffrn_reflns_limit_k_max 30
_diffrn_reflns_limit_k_min -22
_diffrn_reflns_limit_l_max 17
_diffrn_reflns_limit_l_min -22
_diffrn_reflns_number 44263
_diffrn_reflns_point_group_measured_fraction_full 0.941
_diffrn_reflns_point_group_measured_fraction_max 0.843
_diffrn_reflns_theta_full 25.242
_diffrn_reflns_theta_max 28.317
_diffrn_reflns_theta_min 2.132
_exptl_absorpt_coefficient_mu 3.101
_exptl_absorpt_correction_T_max 1.00000
_exptl_absorpt_correction_T_min 0.66959
_exptl_absorpt_correction_type multi-scan
_exptl_absorpt_process_details
;
Empirical absorption correction using spherical harmonics,
 implemented in SCALE3 ABSPACK scaling algorithm.
CrysAlisPro, Version 1.171.37.31d (Agilent Technologies, 2014)
;
_exptl_crystal_colour orange
_exptl_crystal_density_diffrn 1.349
_exptl_crystal_description needle
_exptl_crystal_F_000 3696
_exptl_crystal_recrystallization_method 'Re-crystallisation from solvent'
_exptl_crystal_size_max 0.30
_exptl_crystal_size_mid 0.10
_exptl_crystal_size_min 0.08
_platon_squeeze_details 'see _refine_special_details'
_refine_diff_density_max 1.821
_refine_diff_density_min -0.865
_refine_diff_density_rms 0.093
_refine_ls_abs_structure_details
;
 Flack x determined using 3145 quotients [(I+)-(I-)]/[(I+)+(I-)]
 (Parsons, Flack and Wagner, Acta Cryst. B69 (2013) 249-259).
;
_refine_ls_abs_structure_Flack -0.025(3)
_refine_ls_extinction_method none
_refine_ls_goodness_of_fit_ref 1.113
_refine_ls_hydrogen_treatment mixed
_refine_ls_matrix_type full
_refine_ls_number_parameters 418
_refine_ls_number_reflns 9564
_refine_ls_number_restraints 1
_refine_ls_restrained_S_all 1.113
_refine_ls_R_factor_all 0.0427
_refine_ls_R_factor_gt 0.0276
_refine_ls_shift/su_max 0.006
_refine_ls_shift/su_mean 0.000
_refine_ls_structure_factor_coef Fsqd
_refine_ls_weighting_details 'w=1/[\s^2^(Fo^2^)+(0.0273P)^2^+11.6285P] where P=(Fo^2^+2Fc^2^)/3'
_refine_ls_weighting_scheme calc
_refine_ls_wR_factor_gt 0.0617
_refine_ls_wR_factor_ref 0.0678
_reflns_Friedel_coverage 0.728
_reflns_Friedel_fraction_full 0.882
_reflns_Friedel_fraction_max 0.734
_reflns_number_gt 8076
_reflns_number_total 9564
_reflns_threshold_expression 'I > 2\s(I)'
_cod_data_source_file c6dt01146b1.cif
_cod_data_source_block 9
_cod_depositor_comments
;Adding full bibliography for 7039888--7039891.cif.

The following automatic conversions were performed:

'_atom_sites_solution_hydrogens' value 'geom & difmap' was changed to
'mixed'.

Automatic conversion script
Id: cif_fix_values 6452 2018-10-05 10:23:21Z andrius 
;
_cod_original_cell_volume 9104.40(16)
_cod_database_code 7039890
_shelx_shelxl_version_number 2014/7
_shelx_space_group_comment
;
The symmetry employed for this shelxl refinement is uniquely defined
by the following loop, which should always be used as a source of
symmetry information in preference to the above space-group names.
They are only intended as comments.
;
_platon_squeeze_void_probe_radius 1.20
_solvent_exptl_crystal_recrystallization_method 'toluene / n-pentane'

loop_
_space_group_symop_operation_xyz
'x, y, z'
'-y, x, z+1/2'
'-x, -y, z'
'y, -x, z+1/2'
'-x+1/2, y+1/2, z'
'x+1/2, -y+1/2, z'
'-y+1/2, -x+1/2, z+1/2'
'y+1/2, x+1/2, z+1/2'

loop_
_atom_site_label
_atom_site_type_symbol
_atom_site_fract_x
_atom_site_fract_y
_atom_site_fract_z
_atom_site_U_iso_or_equiv
_atom_site_adp_type
_atom_site_occupancy
_atom_site_site_symmetry_order
_atom_site_calc_flag
_atom_site_refinement_flags_posn
_atom_site_refinement_flags_adp
_atom_site_refinement_flags_occupancy
Ir1 Ir 0.06093(2) 0.46137(2) 0.57025(2) 0.01763(6) Uani 1 1 d . . .
Cl1 Cl -0.03652(6) 0.44261(6) 0.62004(9) 0.0227(3) Uani 1 1 d . . .
P1 P 0.14924(7) 0.49293(7) 0.53876(9) 0.0216(3) Uani 1 1 d . . .
P2 P 0.06818(7) 0.37519(7) 0.51555(9) 0.0213(3) Uani 1 1 d . . .
N1 N 0.2110(3) 0.4500(2) 0.5385(4) 0.0288(13) Uani 1 1 d . . .
H1 H 0.2261 0.4506 0.5863 0.04(3) Uiso 1 1 d R . .
N2 N 0.1196(3) 0.3274(3) 0.5489(3) 0.0304(16) Uani 1 1 d . . .
H2A H 0.1036 0.3081 0.5891 0.05(6) Uiso 0.5 1 calc R . P
H2B H 0.1262 0.3001 0.5121 0.05(5) Uiso 0.5 1 calc R . P
C1 C 0.2080(3) 0.3891(3) 0.5149(4) 0.0246(14) Uani 1 1 d . . .
H1A H 0.1858 0.3875 0.4660 0.030 Uiso 1 1 calc R U .
C2 C 0.1760(2) 0.3498(2) 0.5726(7) 0.0316(13) Uani 1 1 d . . .
H2 H 0.1693 0.3739 0.6193 0.038 Uiso 1 1 calc R U .
C3 C 0.2164(3) 0.2972(3) 0.5956(4) 0.0331(17) Uani 1 1 d . . .
H3 H 0.1966 0.2702 0.6323 0.040 Uiso 1 1 calc R U .
C4 C 0.2713(3) 0.3234(4) 0.6280(5) 0.0366(18) Uani 1 1 d . . .
C5 C 0.3004(3) 0.3607(3) 0.5754(7) 0.0391(17) Uani 1 1 d . . .
C6 C 0.2708(3) 0.3633(3) 0.5007(4) 0.0323(16) Uani 1 1 d . . .
H6 H 0.2935 0.3877 0.4637 0.039 Uiso 1 1 calc R U .
C7 C 0.2322(3) 0.2662(3) 0.5226(4) 0.0346(17) Uani 1 1 d . . .
C8 C 0.2195(4) 0.2087(3) 0.5046(5) 0.045(2) Uani 1 1 d . . .
H8 H 0.1981 0.1847 0.5391 0.054 Uiso 1 1 calc R U .
C9 C 0.2382(4) 0.1860(4) 0.4353(5) 0.053(2) Uani 1 1 d . . .
H9 H 0.2304 0.1461 0.4228 0.063 Uiso 1 1 calc R U .
C10 C 0.2677(4) 0.2212(4) 0.3854(5) 0.053(2) Uani 1 1 d . . .
H10 H 0.2810 0.2052 0.3386 0.064 Uiso 1 1 calc R U .
C11 C 0.2787(3) 0.2796(4) 0.4017(4) 0.0439(19) Uani 1 1 d . . .
H11 H 0.2977 0.3042 0.3657 0.053 Uiso 1 1 calc R U .
C12 C 0.2614(3) 0.3017(3) 0.4718(5) 0.0340(17) Uani 1 1 d . . .
C13 C 0.2932(4) 0.3151(4) 0.7001(5) 0.054(2) Uani 1 1 d . . .
H13 H 0.2739 0.2895 0.7348 0.064 Uiso 1 1 calc R U .
C14 C 0.3451(5) 0.3455(6) 0.7213(6) 0.081(4) Uani 1 1 d . . .
H14 H 0.3604 0.3399 0.7709 0.097 Uiso 1 1 calc R U .
C15 C 0.3739(5) 0.3829(5) 0.6724(7) 0.075(3) Uani 1 1 d . . .
H15 H 0.4085 0.4031 0.6881 0.090 Uiso 1 1 calc R U .
C16 C 0.3515(3) 0.3906(4) 0.5994(5) 0.054(2) Uani 1 1 d . . .
H16 H 0.3709 0.4165 0.5652 0.065 Uiso 1 1 calc R U .
C17 C 0.1767(3) 0.5478(3) 0.6060(4) 0.0289(15) Uani 1 1 d . . .
C18 C 0.1940(4) 0.5286(4) 0.6780(4) 0.0418(19) Uani 1 1 d . . .
H18 H 0.1904 0.4882 0.6911 0.050 Uiso 1 1 calc R U .
C19 C 0.2161(4) 0.5679(5) 0.7299(5) 0.058(2) Uani 1 1 d . . .
H19 H 0.2287 0.5542 0.7782 0.069 Uiso 1 1 calc R U .
C20 C 0.2202(4) 0.6257(4) 0.7132(5) 0.056(2) Uani 1 1 d . . .
H20 H 0.2367 0.6522 0.7491 0.067 Uiso 1 1 calc R U .
C21 C 0.2008(4) 0.6466(4) 0.6445(5) 0.052(2) Uani 1 1 d . . .
H21 H 0.2020 0.6876 0.6341 0.062 Uiso 1 1 calc R U .
C22 C 0.1796(3) 0.6081(3) 0.5905(4) 0.037(2) Uani 1 1 d . . .
H22 H 0.1668 0.6227 0.5427 0.044 Uiso 1 1 calc R U .
C23 C 0.1541(3) 0.5284(3) 0.4458(4) 0.0279(15) Uani 1 1 d . . .
C24 C 0.2039(3) 0.5210(4) 0.3995(4) 0.0407(19) Uani 1 1 d . . .
H24 H 0.2371 0.5000 0.4178 0.049 Uiso 1 1 calc R U .
C25 C 0.2042(4) 0.5446(4) 0.3269(5) 0.052(2) Uani 1 1 d . . .
H25 H 0.2379 0.5395 0.2956 0.063 Uiso 1 1 calc R U .
C26 C 0.1560(4) 0.5756(4) 0.2993(4) 0.047(2) Uani 1 1 d . . .
H26 H 0.1562 0.5907 0.2491 0.057 Uiso 1 1 calc R U .
C27 C 0.1089(4) 0.5840(3) 0.3451(4) 0.044(2) Uani 1 1 d . . .
H27 H 0.0767 0.6068 0.3276 0.053 Uiso 1 1 calc R U .
C28 C 0.1071(3) 0.5595(3) 0.4173(4) 0.0381(18) Uani 1 1 d . . .
H28 H 0.0728 0.5644 0.4476 0.046 Uiso 1 1 calc R U .
C29 C 0.0792(3) 0.3801(3) 0.4129(4) 0.0243(14) Uani 1 1 d . . .
C30 C 0.1111(3) 0.3380(3) 0.3712(4) 0.0336(16) Uani 1 1 d . . .
H30 H 0.1268 0.3043 0.3958 0.040 Uiso 1 1 calc R U .
C31 C 0.1194(4) 0.3460(3) 0.2941(4) 0.043(2) Uani 1 1 d . . .
H31 H 0.1417 0.3179 0.2664 0.052 Uiso 1 1 calc R U .
C32 C 0.0963(4) 0.3936(4) 0.2571(4) 0.043(2) Uani 1 1 d . . .
H32 H 0.1020 0.3983 0.2040 0.052 Uiso 1 1 calc R U .
C33 C 0.0644(4) 0.4346(4) 0.2976(4) 0.040(2) Uani 1 1 d . . .
H33 H 0.0481 0.4678 0.2725 0.049 Uiso 1 1 calc R U .
C34 C 0.0562(3) 0.4274(3) 0.3739(4) 0.0290(17) Uani 1 1 d . . .
H34 H 0.0340 0.4559 0.4010 0.035 Uiso 1 1 calc R U .
C35 C 0.0045(3) 0.3263(3) 0.5221(4) 0.0287(16) Uani 1 1 d . . .
C36 C -0.0089(4) 0.3042(3) 0.5934(4) 0.039(2) Uani 1 1 d . . .
H36 H 0.0146 0.3136 0.6363 0.047 Uiso 1 1 calc R U .
C37 C -0.0589(4) 0.2670(4) 0.6002(5) 0.053(2) Uani 1 1 d . . .
H37 H -0.0686 0.2507 0.6483 0.063 Uiso 1 1 calc R U .
C38 C -0.0933(4) 0.2542(4) 0.5389(6) 0.058(3) Uani 1 1 d . . .
H38 H -0.1270 0.2298 0.5444 0.070 Uiso 1 1 calc R U .
C39 C -0.0789(4) 0.2767(4) 0.4694(5) 0.057(2) Uani 1 1 d . . .
H39 H -0.1023 0.2676 0.4264 0.068 Uiso 1 1 calc R U .
C40 C -0.0301(3) 0.3129(3) 0.4613(5) 0.0394(18) Uani 1 1 d . . .
H40 H -0.0208 0.3286 0.4129 0.047 Uiso 1 1 calc R U .

loop_
_atom_site_aniso_label
_atom_site_aniso_U_11
_atom_site_aniso_U_22
_atom_site_aniso_U_33
_atom_site_aniso_U_23
_atom_site_aniso_U_13
_atom_site_aniso_U_12
Ir1 0.01673(10) 0.02034(10) 0.01583(11) 0.00038(19) 0.0001(2) 0.00138(7)
Cl1 0.0189(7) 0.0245(8) 0.0249(8) 0.0042(6) 0.0011(6) 0.0019(6)
P1 0.0188(8) 0.0245(8) 0.0215(8) 0.0001(6) -0.0003(6) 0.0007(6)
P2 0.0221(8) 0.0212(8) 0.0205(8) 0.0000(6) 0.0003(7) 0.0007(6)
N1 0.026(3) 0.030(3) 0.030(3) -0.001(2) 0.002(3) 0.001(2)
N2 0.036(3) 0.027(3) 0.029(4) 0.011(2) 0.003(2) 0.010(3)
C1 0.023(3) 0.028(3) 0.023(3) -0.001(3) 0.003(3) 0.006(3)
C2 0.034(3) 0.028(3) 0.032(3) 0.000(5) 0.004(5) 0.014(2)
C3 0.039(4) 0.037(4) 0.023(4) 0.007(3) 0.000(3) 0.014(3)
C4 0.032(4) 0.040(5) 0.038(5) -0.007(4) -0.008(3) 0.016(4)
C5 0.029(3) 0.038(3) 0.051(5) -0.011(5) -0.012(5) 0.017(3)
C6 0.024(4) 0.041(4) 0.032(4) -0.003(3) 0.006(3) 0.004(3)
C7 0.035(4) 0.035(4) 0.034(4) -0.005(3) -0.007(3) 0.012(3)
C8 0.048(5) 0.039(4) 0.047(5) -0.001(4) -0.008(4) 0.015(4)
C9 0.059(6) 0.044(5) 0.056(6) -0.020(4) -0.007(4) 0.021(4)
C10 0.053(5) 0.068(6) 0.038(5) -0.022(4) -0.007(4) 0.022(5)
C11 0.035(4) 0.066(6) 0.031(4) -0.007(4) 0.002(3) 0.014(4)
C12 0.025(4) 0.041(5) 0.035(5) -0.006(4) -0.003(3) 0.015(3)
C13 0.060(6) 0.069(6) 0.032(5) -0.010(4) -0.015(4) 0.031(5)
C14 0.083(8) 0.101(9) 0.059(7) -0.035(6) -0.041(6) 0.052(7)
C15 0.058(7) 0.084(8) 0.084(8) -0.033(7) -0.038(6) 0.020(6)
C16 0.037(4) 0.050(5) 0.075(7) -0.017(4) -0.011(4) 0.012(4)
C17 0.017(3) 0.037(4) 0.033(4) -0.003(3) -0.001(3) -0.005(3)
C18 0.045(5) 0.048(5) 0.033(5) -0.003(4) -0.008(4) -0.006(4)
C19 0.055(6) 0.081(8) 0.036(5) -0.017(5) -0.010(4) -0.010(5)
C20 0.049(5) 0.073(7) 0.045(6) -0.028(5) 0.001(4) -0.017(5)
C21 0.049(5) 0.041(5) 0.065(6) -0.022(4) 0.014(4) -0.018(4)
C22 0.041(4) 0.024(3) 0.046(6) -0.007(3) 0.008(3) -0.005(3)
C23 0.028(4) 0.030(4) 0.026(4) -0.002(3) 0.005(3) -0.003(3)
C24 0.036(4) 0.054(5) 0.032(5) 0.014(4) 0.012(3) 0.008(4)
C25 0.062(6) 0.065(6) 0.030(5) 0.007(4) 0.020(4) 0.001(5)
C26 0.066(6) 0.051(5) 0.026(4) 0.012(4) 0.010(4) -0.003(4)
C27 0.052(5) 0.044(5) 0.037(5) 0.013(4) 0.002(4) 0.013(4)
C28 0.040(4) 0.043(4) 0.031(4) 0.012(3) 0.008(3) 0.009(3)
C29 0.023(3) 0.030(4) 0.019(3) -0.003(3) -0.005(3) 0.004(3)
C30 0.044(4) 0.033(4) 0.024(4) -0.007(3) -0.001(3) 0.008(3)
C31 0.063(5) 0.042(5) 0.024(4) -0.007(3) 0.004(3) 0.017(4)
C32 0.066(6) 0.049(5) 0.015(4) -0.004(3) 0.001(3) 0.009(4)
C33 0.049(5) 0.042(5) 0.030(6) 0.000(4) -0.004(5) 0.010(4)
C34 0.032(4) 0.030(4) 0.025(4) -0.001(3) -0.003(3) 0.005(3)
C35 0.038(4) 0.017(3) 0.031(4) -0.004(3) 0.000(3) 0.004(3)
C36 0.050(5) 0.033(4) 0.033(5) 0.001(3) 0.005(3) -0.007(4)
C37 0.061(6) 0.034(4) 0.063(6) 0.008(4) 0.015(5) -0.011(4)
C38 0.051(5) 0.046(5) 0.077(7) -0.007(4) 0.002(5) -0.027(4)
C39 0.045(5) 0.063(6) 0.062(6) -0.006(5) -0.008(4) -0.022(4)
C40 0.036(4) 0.045(5) 0.038(4) 0.001(4) -0.002(3) -0.008(3)

loop_
_atom_type_symbol
_atom_type_description
_atom_type_scat_dispersion_real
_atom_type_scat_dispersion_imag
_atom_type_scat_source
C C 0.0033 0.0016 'International Tables Vol C Tables 4.2.6.8 and 6.1.1.4'
H H 0.0000 0.0000 'International Tables Vol C Tables 4.2.6.8 and 6.1.1.4'
Cl Cl 0.1484 0.1585 'International Tables Vol C Tables 4.2.6.8 and 6.1.1.4'
Ir Ir -1.4442 7.9887 'International Tables Vol C Tables 4.2.6.8 and 6.1.1.4'
N N 0.0061 0.0033 'International Tables Vol C Tables 4.2.6.8 and 6.1.1.4'
P P 0.1023 0.0942 'International Tables Vol C Tables 4.2.6.8 and 6.1.1.4'

loop_
_exptl_crystal_face_index_h
_exptl_crystal_face_index_k
_exptl_crystal_face_index_l
_exptl_crystal_face_perp_dist
_exptl_oxdiff_crystal_face_indexfrac_h
_exptl_oxdiff_crystal_face_indexfrac_k
_exptl_oxdiff_crystal_face_indexfrac_l
_exptl_oxdiff_crystal_face_x
_exptl_oxdiff_crystal_face_y
_exptl_oxdiff_crystal_face_z
0 0 1 0.1392 -0.0000 -0.0000 1.0000 -0.0003 0.0401 -0.0031
-1 1 0 0.0531 -1.0000 1.0000 0.0000 -0.0356 -0.0024 -0.0260
1 -1 0 0.0476 1.0000 -1.0000 -0.0000 0.0356 0.0024 0.0260
1 1 0 0.0419 1.0000 1.0000 0.0000 0.0261 -0.0025 -0.0355
0 1 -2 0.1660 -0.0000 1.0000 -2.0000 -0.0040 -0.0827 -0.0245
0 0 -1 0.1503 0.0000 0.0000 -1.0000 0.0003 -0.0401 0.0031
-1 -1 0 0.0399 -1.0000 -1.0000 -0.0000 -0.0261 0.0025 0.0355

loop_
_geom_angle_atom_site_label_1
_geom_angle_atom_site_label_2
_geom_angle_atom_site_label_3
_geom_angle
_geom_angle_site_symmetry_1
_geom_angle_site_symmetry_3
P2 Ir1 P1 96.41(6) . .
P2 Ir1 Cl1 170.09(6) . 3_565
P1 Ir1 Cl1 90.38(5) . 3_565
P2 Ir1 Cl1 94.07(6) . .
P1 Ir1 Cl1 169.33(6) . .
Cl1 Ir1 Cl1 79.48(6) 3_565 .
Ir1 Cl1 Ir1 85.37(5) 3_565 .
N1 P1 C23 101.5(3) . .
N1 P1 C17 96.3(3) . .
C23 P1 C17 105.0(3) . .
N1 P1 Ir1 124.3(2) . .
C23 P1 Ir1 115.1(2) . .
C17 P1 Ir1 111.7(2) . .
N2 P2 C35 97.8(3) . .
N2 P2 C29 106.6(3) . .
C35 P2 C29 102.0(3) . .
N2 P2 Ir1 118.1(2) . .
C35 P2 Ir1 117.1(2) . .
C29 P2 Ir1 113.0(2) . .
C1 N1 P1 120.5(5) . .
C1 N1 H1 107.3 . .
P1 N1 H1 107.5 . .
C2 N2 P2 119.2(5) . .
C2 N2 H2A 107.5 . .
P2 N2 H2A 107.5 . .
C2 N2 H2B 107.5 . .
P2 N2 H2B 107.5 . .
H2A N2 H2B 107.0 . .
N1 C1 C2 112.8(6) . .
N1 C1 C6 111.3(5) . .
C2 C1 C6 108.6(5) . .
N1 C1 H1A 108.0 . .
C2 C1 H1A 108.0 . .
C6 C1 H1A 108.0 . .
N2 C2 C1 115.7(8) . .
N2 C2 C3 109.2(5) . .
C1 C2 C3 109.8(5) . .
N2 C2 H2 107.2 . .
C1 C2 H2 107.2 . .
C3 C2 H2 107.2 . .
C4 C3 C7 108.3(6) . .
C4 C3 C2 106.5(6) . .
C7 C3 C2 106.0(6) . .
C4 C3 H3 111.9 . .
C7 C3 H3 111.9 . .
C2 C3 H3 111.9 . .
C13 C4 C5 121.1(8) . .
C13 C4 C3 126.8(9) . .
C5 C4 C3 112.1(7) . .
C16 C5 C4 118.4(10) . .
C16 C5 C6 128.4(9) . .
C4 C5 C6 113.1(6) . .
C5 C6 C12 109.2(6) . .
C5 C6 C1 106.7(6) . .
C12 C6 C1 106.0(6) . .
C5 C6 H6 111.6 . .
C12 C6 H6 111.6 . .
C1 C6 H6 111.6 . .
C8 C7 C12 120.5(8) . .
C8 C7 C3 126.2(8) . .
C12 C7 C3 113.3(7) . .
C7 C8 C9 119.3(8) . .
C7 C8 H8 120.3 . .
C9 C8 H8 120.3 . .
C10 C9 C8 119.9(8) . .
C10 C9 H9 120.0 . .
C8 C9 H9 120.0 . .
C9 C10 C11 121.2(8) . .
C9 C10 H10 119.4 . .
C11 C10 H10 119.4 . .
C10 C11 C12 118.7(8) . .
C10 C11 H11 120.6 . .
C12 C11 H11 120.6 . .
C7 C12 C11 120.2(8) . .
C7 C12 C6 113.2(7) . .
C11 C12 C6 126.6(8) . .
C4 C13 C14 118.5(10) . .
C4 C13 H13 120.8 . .
C14 C13 H13 120.8 . .
C15 C14 C13 122.1(9) . .
C15 C14 H14 118.9 . .
C13 C14 H14 118.9 . .
C14 C15 C16 118.7(10) . .
C14 C15 H15 120.6 . .
C16 C15 H15 120.6 . .
C15 C16 C5 121.1(10) . .
C15 C16 H16 119.4 . .
C5 C16 H16 119.4 . .
C18 C17 C22 118.0(7) . .
C18 C17 P1 118.1(6) . .
C22 C17 P1 123.9(5) . .
C19 C18 C17 120.3(8) . .
C19 C18 H18 119.8 . .
C17 C18 H18 119.8 . .
C20 C19 C18 120.8(9) . .
C20 C19 H19 119.6 . .
C18 C19 H19 119.6 . .
C19 C20 C21 120.4(8) . .
C19 C20 H20 119.8 . .
C21 C20 H20 119.8 . .
C20 C21 C22 120.2(8) . .
C20 C21 H21 119.9 . .
C22 C21 H21 119.9 . .
C21 C22 C17 120.2(8) . .
C21 C22 H22 119.9 . .
C17 C22 H22 119.9 . .
C28 C23 C24 118.3(6) . .
C28 C23 P1 120.4(5) . .
C24 C23 P1 121.1(6) . .
C25 C24 C23 119.6(7) . .
C25 C24 H24 120.2 . .
C23 C24 H24 120.2 . .
C24 C25 C26 120.9(8) . .
C24 C25 H25 119.6 . .
C26 C25 H25 119.6 . .
C27 C26 C25 119.1(7) . .
C27 C26 H26 120.5 . .
C25 C26 H26 120.5 . .
C26 C27 C28 120.9(8) . .
C26 C27 H27 119.6 . .
C28 C27 H27 119.6 . .
C23 C28 C27 121.1(7) . .
C23 C28 H28 119.5 . .
C27 C28 H28 119.5 . .
C34 C29 C30 117.8(6) . .
C34 C29 P2 119.2(5) . .
C30 C29 P2 123.0(5) . .
C31 C30 C29 119.6(7) . .
C31 C30 H30 120.2 . .
C29 C30 H30 120.2 . .
C32 C31 C30 121.3(7) . .
C32 C31 H31 119.4 . .
C30 C31 H31 119.4 . .
C31 C32 C33 119.3(7) . .
C31 C32 H32 120.4 . .
C33 C32 H32 120.4 . .
C34 C33 C32 120.0(9) . .
C34 C33 H33 120.0 . .
C32 C33 H33 120.0 . .
C33 C34 C29 122.1(8) . .
C33 C34 H34 118.9 . .
C29 C34 H34 118.9 . .
C40 C35 C36 120.2(7) . .
C40 C35 P2 122.9(6) . .
C36 C35 P2 116.9(6) . .
C35 C36 C37 117.9(7) . .
C35 C36 H36 121.0 . .
C37 C36 H36 121.0 . .
C38 C37 C36 121.2(8) . .
C38 C37 H37 119.4 . .
C36 C37 H37 119.4 . .
C37 C38 C39 119.4(8) . .
C37 C38 H38 120.3 . .
C39 C38 H38 120.3 . .
C38 C39 C40 120.4(8) . .
C38 C39 H39 119.8 . .
C40 C39 H39 119.8 . .
C35 C40 C39 120.9(8) . .
C35 C40 H40 119.6 . .
C39 C40 H40 119.6 . .

loop_
_geom_bond_atom_site_label_1
_geom_bond_atom_site_label_2
_geom_bond_distance
_geom_bond_site_symmetry_2
Ir1 P2 2.1892(16) .
Ir1 P1 2.2024(16) .
Ir1 Cl1 2.4167(15) 3_565
Ir1 Cl1 2.4200(15) .
P1 N1 1.709(6) .
P1 C23 1.829(7) .
P1 C17 1.830(7) .
P2 N2 1.701(5) .
P2 C35 1.828(7) .
P2 C29 1.831(7) .
N1 C1 1.446(8) .
N1 H1 0.9100 .
N2 C2 1.440(9) .
N2 H2A 0.9100 .
N2 H2B 0.9100 .
C1 C2 1.538(11) .
C1 C6 1.563(9) .
C1 H1A 1.0000 .
C2 C3 1.560(9) .
C2 H2 1.0000 .
C3 C4 1.496(10) .
C3 C7 1.509(9) .
C3 H3 1.0000 .
C4 C13 1.377(11) .
C4 C5 1.419(13) .
C5 C16 1.409(10) .
C5 C6 1.481(13) .
C6 C12 1.505(10) .
C6 H6 1.0000 .
C7 C8 1.375(11) .
C7 C12 1.377(11) .
C8 C9 1.392(11) .
C8 H8 0.9500 .
C9 C10 1.366(13) .
C9 H9 0.9500 .
C10 C11 1.381(12) .
C10 H10 0.9500 .
C11 C12 1.390(11) .
C11 H11 0.9500 .
C13 C14 1.417(15) .
C13 H13 0.9500 .
C14 C15 1.377(16) .
C14 H14 0.9500 .
C15 C16 1.396(13) .
C15 H15 0.9500 .
C16 H16 0.9500 .
C17 C18 1.398(10) .
C17 C22 1.400(9) .
C18 C19 1.375(11) .
C18 H18 0.9500 .
C19 C20 1.351(13) .
C19 H19 0.9500 .
C20 C21 1.373(13) .
C20 H20 0.9500 .
C21 C22 1.379(10) .
C21 H21 0.9500 .
C22 H22 0.9500 .
C23 C28 1.376(10) .
C23 C24 1.405(10) .
C24 C25 1.388(11) .
C24 H24 0.9500 .
C25 C26 1.390(12) .
C25 H25 0.9500 .
C26 C27 1.355(11) .
C26 H26 0.9500 .
C27 C28 1.390(10) .
C27 H27 0.9500 .
C28 H28 0.9500 .
C29 C34 1.378(10) .
C29 C30 1.407(9) .
C30 C31 1.384(10) .
C30 H30 0.9500 .
C31 C32 1.369(11) .
C31 H31 0.9500 .
C32 C33 1.379(11) .
C32 H32 0.9500 .
C33 C34 1.368(12) .
C33 H33 0.9500 .
C34 H34 0.9500 .
C35 C40 1.364(10) .
C35 C36 1.388(10) .
C36 C37 1.421(11) .
C36 H36 0.9500 .
C37 C38 1.366(12) .
C37 H37 0.9500 .
C38 C39 1.368(12) .
C38 H38 0.9500 .
C39 C40 1.386(11) .
C39 H39 0.9500 .
C40 H40 0.9500 .

loop_
_geom_torsion_atom_site_label_1
_geom_torsion_atom_site_label_2
_geom_torsion_atom_site_label_3
_geom_torsion_atom_site_label_4
_geom_torsion
C23 P1 N1 C1 -94.4(5)
C17 P1 N1 C1 158.8(5)
Ir1 P1 N1 C1 37.1(6)
C35 P2 N2 C2 -164.7(7)
C29 P2 N2 C2 90.3(7)
Ir1 P2 N2 C2 -38.2(7)
P1 N1 C1 C2 -71.3(7)
P1 N1 C1 C6 166.3(5)
P2 N2 C2 C1 -51.8(8)
P2 N2 C2 C3 -176.3(5)
N1 C1 C2 N2 110.7(7)
C6 C1 C2 N2 -125.4(6)
N1 C1 C2 C3 -125.1(7)
C6 C1 C2 C3 -1.2(9)
N2 C2 C3 C4 -173.5(7)
C1 C2 C3 C4 58.6(9)
N2 C2 C3 C7 71.2(9)
C1 C2 C3 C7 -56.6(9)
C7 C3 C4 C13 -126.1(8)
C2 C3 C4 C13 120.2(9)
C7 C3 C4 C5 54.8(8)
C2 C3 C4 C5 -58.9(9)
C13 C4 C5 C16 -2.0(11)
C3 C4 C5 C16 177.2(6)
C13 C4 C5 C6 179.1(7)
C3 C4 C5 C6 -1.8(9)
C16 C5 C6 C12 128.7(8)
C4 C5 C6 C12 -52.5(8)
C16 C5 C6 C1 -117.2(8)
C4 C5 C6 C1 61.6(8)
N1 C1 C6 C5 67.4(7)
C2 C1 C6 C5 -57.4(8)
N1 C1 C6 C12 -176.4(6)
C2 C1 C6 C12 58.8(8)
C4 C3 C7 C8 126.6(8)
C2 C3 C7 C8 -119.4(8)
C4 C3 C7 C12 -54.1(8)
C2 C3 C7 C12 59.9(8)
C12 C7 C8 C9 2.1(11)
C3 C7 C8 C9 -178.6(7)
C7 C8 C9 C10 -1.4(12)
C8 C9 C10 C11 -1.1(13)
C9 C10 C11 C12 2.9(12)
C8 C7 C12 C11 -0.4(11)
C3 C7 C12 C11 -179.7(6)
C8 C7 C12 C6 179.2(6)
C3 C7 C12 C6 -0.1(9)
C10 C11 C12 C7 -2.1(11)
C10 C11 C12 C6 178.3(7)
C5 C6 C12 C7 53.9(8)
C1 C6 C12 C7 -60.7(8)
C5 C6 C12 C11 -126.6(8)
C1 C6 C12 C11 118.8(8)
C5 C4 C13 C14 1.2(12)
C3 C4 C13 C14 -177.8(8)
C4 C13 C14 C15 0.1(14)
C13 C14 C15 C16 -0.5(15)
C14 C15 C16 C5 -0.4(14)
C4 C5 C16 C15 1.5(11)
C6 C5 C16 C15 -179.7(8)
N1 P1 C17 C18 -58.5(6)
C23 P1 C17 C18 -162.2(6)
Ir1 P1 C17 C18 72.4(6)
N1 P1 C17 C22 123.8(6)
C23 P1 C17 C22 20.0(7)
Ir1 P1 C17 C22 -105.4(6)
C22 C17 C18 C19 -3.6(11)
P1 C17 C18 C19 178.5(7)
C17 C18 C19 C20 1.7(14)
C18 C19 C20 C21 1.8(14)
C19 C20 C21 C22 -3.2(13)
C20 C21 C22 C17 1.1(12)
C18 C17 C22 C21 2.2(11)
P1 C17 C22 C21 179.9(6)
N1 P1 C23 C28 168.8(6)
C17 P1 C23 C28 -91.3(6)
Ir1 P1 C23 C28 31.9(7)
N1 P1 C23 C24 -6.5(7)
C17 P1 C23 C24 93.4(7)
Ir1 P1 C23 C24 -143.4(6)
C28 C23 C24 C25 -0.5(12)
P1 C23 C24 C25 174.9(7)
C23 C24 C25 C26 0.2(13)
C24 C25 C26 C27 1.7(14)
C25 C26 C27 C28 -3.2(13)
C24 C23 C28 C27 -1.0(12)
P1 C23 C28 C27 -176.5(6)
C26 C27 C28 C23 3.0(13)
N2 P2 C29 C34 -161.1(6)
C35 P2 C29 C34 96.9(6)
Ir1 P2 C29 C34 -29.7(6)
N2 P2 C29 C30 18.0(7)
C35 P2 C29 C30 -84.0(6)
Ir1 P2 C29 C30 149.4(5)
C34 C29 C30 C31 1.6(11)
P2 C29 C30 C31 -177.5(6)
C29 C30 C31 C32 -1.3(12)
C30 C31 C32 C33 0.6(14)
C31 C32 C33 C34 -0.1(14)
C32 C33 C34 C29 0.4(13)
C30 C29 C34 C33 -1.1(11)
P2 C29 C34 C33 178.0(6)
N2 P2 C35 C40 -122.9(6)
C29 P2 C35 C40 -14.0(7)
Ir1 P2 C35 C40 110.0(6)
N2 P2 C35 C36 59.0(6)
C29 P2 C35 C36 168.0(6)
Ir1 P2 C35 C36 -68.1(6)
C40 C35 C36 C37 0.8(12)
P2 C35 C36 C37 178.8(6)
C35 C36 C37 C38 -1.1(13)
C36 C37 C38 C39 1.1(15)
C37 C38 C39 C40 -0.8(15)
C36 C35 C40 C39 -0.5(12)
P2 C35 C40 C39 -178.5(7)
C38 C39 C40 C35 0.5(14)

loop_
_platon_squeeze_void_nr
_platon_squeeze_void_average_x
_platon_squeeze_void_average_y
_platon_squeeze_void_average_z
_platon_squeeze_void_volume
_platon_squeeze_void_count_electrons
_platon_squeeze_void_content
1 -0.000 -0.000 0.001 1567 225 ' '
2 0.500 0.500 0.007 1567 225 ' '
